data_7101260
loop_
_publ_author_name
'Klinkel, K.'
L.A.Kiemele
D.L.Gin
J.R.Hagadorn

_publ_section_title
;
Rapid phosphate ester hydrolysis catalyzed by
bimetallic tetrabenzimidazole complexes.
;
_journal_issue 27
_journal_name_full 'Chemical Communications'
_journal_paper_doi 10.1039/b602769e
_journal_year 2006
_chemical_formula_sum 'C39 H50 Cl4 N10 O5 Zn2'
_chemical_formula_weight 1011.43
_chemical_name_common (1L)Zn2Cl4(ethanol)2(water)2
_chemical_name_systematic
;
?
;
_space_group_IT_number 2
_symmetry_cell_setting triclinic
_symmetry_Int_Tables_number 2
_symmetry_space_group_name_Hall '-P 1'
_symmetry_space_group_name_H-M 'P -1'
_atom_sites_solution_hydrogens geom
_atom_sites_solution_primary direct
_atom_sites_solution_secondary difmap
_audit_creation_method SHELXL-97
_cell_angle_alpha 93.1400(10)
_cell_angle_beta 111.0150(10)
_cell_angle_gamma 93.4780(10)
_cell_formula_units_Z 2
_cell_length_a 12.3747(4)
_cell_length_b 13.7692(5)
_cell_length_c 14.0177(5)
_cell_measurement_reflns_used 5064
_cell_measurement_temperature 152(2)
_cell_measurement_theta_max 28.225
_cell_measurement_theta_min 2.211
_cell_volume 2217.98(13)
_computing_cell_refinement 'Bruker XSCANS'
_computing_data_collection 'Bruker XSCANS'
_computing_data_reduction 'Bruker SHELXTL'
_computing_molecular_graphics 'Bruker SHELXTL'
_computing_publication_material 'Bruker SHELXTL'
_computing_structure_refinement 'SHELXL-97 (Sheldrick, 1997)'
_computing_structure_solution 'SHELXS-97 (Sheldrick, 1990)'
_diffrn_ambient_temperature 152(2)
_diffrn_measured_fraction_theta_full 0.999
_diffrn_measured_fraction_theta_max 0.999
_diffrn_radiation_monochromator graphite
_diffrn_radiation_source 'fine-focus sealed tube'
_diffrn_radiation_type MoK\a
_diffrn_radiation_wavelength 0.71073
_diffrn_reflns_av_R_equivalents 0.0527
_diffrn_reflns_av_sigmaI/netI 0.1416
_diffrn_reflns_limit_h_max 16
_diffrn_reflns_limit_h_min -15
_diffrn_reflns_limit_k_max 17
_diffrn_reflns_limit_k_min -17
_diffrn_reflns_limit_l_max 18
_diffrn_reflns_limit_l_min -12
_diffrn_reflns_number 17620
_diffrn_reflns_theta_full 27.48
_diffrn_reflns_theta_max 27.48
_diffrn_reflns_theta_min 1.77
_exptl_absorpt_coefficient_mu 1.376
_exptl_absorpt_correction_T_max 0.7249
_exptl_absorpt_correction_T_min 0.6830
_exptl_absorpt_correction_type multi-scan
_exptl_absorpt_process_details
;
absorption correction applied
using SADABS (Blessing, R. H. Acta Crystallogr., Sect. A 1995, 51,
33-38)
;
_exptl_crystal_colour colourless
_exptl_crystal_density_diffrn 1.514
_exptl_crystal_density_method 'not measured'
_exptl_crystal_description irregular
_exptl_crystal_F_000 994
_exptl_crystal_size_max 0.30
_exptl_crystal_size_mid 0.25
_exptl_crystal_size_min 0.25
_refine_diff_density_max 1.328
_refine_diff_density_min -0.786
_refine_diff_density_rms 0.150
_refine_ls_extinction_method none
_refine_ls_goodness_of_fit_ref 1.021
_refine_ls_hydrogen_treatment mixed
_refine_ls_matrix_type full
_refine_ls_number_parameters 541
_refine_ls_number_reflns 10150
_refine_ls_number_restraints 0
_refine_ls_restrained_S_all 1.021
_refine_ls_R_factor_all 0.1170
_refine_ls_R_factor_gt 0.0799
_refine_ls_shift/su_max 0.001
_refine_ls_shift/su_mean 0.000
_refine_ls_structure_factor_coef Fsqd
_refine_ls_weighting_details 'calc w=1/[\s^2^(Fo^2^)+(0.1000P)^2^+1.4953P] where P=(Fo^2^+2Fc^2^)/3'
_refine_ls_weighting_scheme calc
_refine_ls_wR_factor_gt 0.1967
_refine_ls_wR_factor_ref 0.2252
_reflns_number_gt 6918
_reflns_number_total 10150
_reflns_threshold_expression >2sigma(I)
_cod_data_source_file b602769e.txt
_cod_original_sg_symbol_H-M P-1
_cod_database_code 7101260

loop_
_symmetry_equiv_pos_as_xyz
'x, y, z'
'-x, -y, -z'

loop_
_atom_site_label
_atom_site_type_symbol
_atom_site_fract_x
_atom_site_fract_y
_atom_site_fract_z
_atom_site_U_iso_or_equiv
_atom_site_adp_type
_atom_site_occupancy
_atom_site_symmetry_multiplicity
_atom_site_calc_flag
_atom_site_refinement_flags
_atom_site_disorder_assembly
_atom_site_disorder_group
Zn1 Zn 0.82231(5) 0.64893(4) 0.26932(5) 0.02646(18) Uani 1 1 d . . .
Zn2 Zn 0.69024(5) 0.19196(4) 0.20913(5) 0.02388(18) Uani 1 1 d . . .
Cl1 Cl 0.65654(12) 0.61132(10) 0.13243(11) 0.0336(3) Uani 1 1 d . . .
Cl2 Cl 0.76837(13) 0.76745(10) 0.36681(11) 0.0367(3) Uani 1 1 d . . .
Cl3 Cl 0.81514(12) 0.11198(10) 0.33533(11) 0.0348(3) Uani 1 1 d . . .
O1 O 0.8063(3) 0.3007(2) 0.1958(3) 0.0271(8) Uani 1 1 d . . .
H1 H 0.8880 0.2967 0.2234 0.041 Uiso 1 1 calc R . .
N1 N 0.9177(4) 0.5194(3) 0.1924(3) 0.0266(9) Uani 1 1 d . . .
N2 N 0.9675(4) 0.7194(3) 0.2582(4) 0.0280(10) Uani 1 1 d . . .
N3 N 1.1234(4) 0.7273(3) 0.2119(4) 0.0324(10) Uani 1 1 d . . .
H3 H 1.1731 0.7096 0.1840 0.039 Uiso 1 1 calc R . .
N4 N 0.8514(4) 0.5377(3) 0.3631(3) 0.0260(9) Uani 1 1 d . . .
N5 N 0.9191(4) 0.3962(3) 0.4111(3) 0.0286(10) Uani 1 1 d . . .
H5 H 0.9616 0.3462 0.4176 0.034 Uiso 1 1 calc R . .
N6 N 0.5712(4) 0.2835(3) 0.0766(3) 0.0226(9) Uani 1 1 d . . .
N7 N 0.6486(4) 0.0982(3) 0.0813(3) 0.0243(9) Uani 1 1 d . . .
N8 N 0.5669(4) 0.0692(3) -0.0884(3) 0.0257(9) Uani 1 1 d . . .
H8 H 0.5227 0.0765 -0.1522 0.031 Uiso 1 1 calc R . .
N9 N 0.5682(4) 0.2356(3) 0.2644(3) 0.0263(9) Uani 1 1 d . . .
N10 N 0.4096(4) 0.3090(3) 0.2498(4) 0.0295(10) Uani 1 1 d . . .
H10 H 0.3514 0.3455 0.2252 0.035 Uiso 1 1 calc R . .
C9 C 0.7553(5) 0.3833(4) 0.1416(4) 0.0273(11) Uani 1 1 d . . .
H9 H 0.7270 0.4246 0.1872 0.035 Uiso 1 1 calc R . .
C10 C 0.8421(5) 0.4467(4) 0.1112(4) 0.0290(11) Uani 1 1 d . . .
H10A H 0.8917 0.4034 0.0897 0.041 Uiso 1 1 calc R . .
H10B H 0.7981 0.4814 0.0510 0.041 Uiso 1 1 calc R . .
C11 C 0.6535(5) 0.3471(4) 0.0468(4) 0.0259(11) Uani 1 1 d . . .
H11A H 0.6142 0.4031 0.0125 0.036 Uiso 1 1 calc R . .
H11B H 0.6803 0.3098 -0.0016 0.036 Uiso 1 1 calc R . .
C12 C 0.9877(5) 0.5780(4) 0.1485(4) 0.0284(11) Uani 1 1 d . . .
H12A H 0.9412 0.5873 0.0762 0.040 Uiso 1 1 calc R . .
H12B H 1.0562 0.5436 0.1500 0.040 Uiso 1 1 calc R . .
C13 C 1.0262(5) 0.6741(4) 0.2080(4) 0.0273(11) Uani 1 1 d . . .
C14 C 1.0327(5) 0.8112(4) 0.2963(4) 0.0296(12) Uani 1 1 d . . .
C15 C 1.1302(5) 0.8152(4) 0.2683(5) 0.0366(13) Uani 1 1 d . . .
C16 C 1.0144(6) 0.8890(4) 0.3548(5) 0.0408(14) Uani 1 1 d . . .
H16 H 0.9497 0.8870 0.3761 0.049 Uiso 1 1 calc R . .
C17 C 1.0949(7) 0.9691(4) 0.3803(6) 0.0520(18) Uani 1 1 d . . .
H17 H 1.0845 1.0237 0.4196 0.062 Uiso 1 1 calc R . .
C18 C 1.1919(7) 0.9726(4) 0.3500(6) 0.057(2) Uani 1 1 d . . .
H18 H 1.2456 1.0289 0.3696 0.068 Uiso 1 1 calc R . .
C19 C 1.2100(7) 0.8954(5) 0.2925(6) 0.0508(17) Uani 1 1 d . . .
H19 H 1.2743 0.8974 0.2706 0.061 Uiso 1 1 calc R . .
C20 C 0.9896(5) 0.4786(4) 0.2863(4) 0.0266(11) Uani 1 1 d . . .
H20A H 1.0622 0.5214 0.3208 0.037 Uiso 1 1 calc R . .
H20B H 1.0105 0.4132 0.2698 0.037 Uiso 1 1 calc R . .
C21 C 0.9210(5) 0.4714(4) 0.3549(4) 0.0288(11) Uani 1 1 d . . .
C22 C 0.8391(5) 0.4106(4) 0.4570(4) 0.0282(11) Uani 1 1 d . . .
C23 C 0.7965(5) 0.5008(4) 0.4268(4) 0.0276(11) Uani 1 1 d . . .
C24 C 0.7129(5) 0.5382(4) 0.4594(5) 0.0357(13) Uani 1 1 d . . .
H24 H 0.6847 0.5997 0.4407 0.043 Uiso 1 1 calc R . .
C25 C 0.6718(6) 0.4808(5) 0.5214(5) 0.0469(16) Uani 1 1 d . . .
H25 H 0.6148 0.5042 0.5454 0.056 Uiso 1 1 calc R . .
C26 C 0.7132(6) 0.3900(4) 0.5483(5) 0.0424(15) Uani 1 1 d . . .
H26 H 0.6826 0.3526 0.5893 0.051 Uiso 1 1 calc R . .
C27 C 0.7976(5) 0.3535(4) 0.5167(4) 0.0360(13) Uani 1 1 d . . .
H27 H 0.8258 0.2920 0.5351 0.043 Uiso 1 1 calc R . .
C28 C 0.5025(5) 0.2105(4) -0.0072(4) 0.0278(11) Uani 1 1 d . . .
H28A H 0.4830 0.2393 -0.0739 0.039 Uiso 1 1 calc R . .
H28B H 0.4292 0.1888 0.0016 0.039 Uiso 1 1 calc R . .
C29 C 0.5728(4) 0.1256(3) -0.0051(4) 0.0230(10) Uani 1 1 d . . .
C30 C 0.6917(4) 0.0146(3) 0.0513(4) 0.0230(10) Uani 1 1 d . . .
C31 C 0.6424(4) -0.0023(4) -0.0560(4) 0.0263(11) Uani 1 1 d . . .
C32 C 0.6724(5) -0.0780(4) -0.1095(4) 0.0291(11) Uani 1 1 d . . .
H32 H 0.6398 -0.0878 -0.1822 0.035 Uiso 1 1 calc R . .
C33 C 0.7522(5) -0.1385(4) -0.0512(5) 0.0338(13) Uani 1 1 d . . .
H33 H 0.7742 -0.1913 -0.0847 0.041 Uiso 1 1 calc R . .
C34 C 0.8009(5) -0.1232(4) 0.0560(5) 0.0347(13) Uani 1 1 d . . .
H34 H 0.8553 -0.1660 0.0931 0.042 Uiso 1 1 calc R . .
C35 C 0.7722(5) -0.0470(4) 0.1101(4) 0.0273(11) Uani 1 1 d . . .
H35 H 0.8053 -0.0373 0.1828 0.033 Uiso 1 1 calc R . .
C36 C 0.4984(5) 0.3396(4) 0.1190(4) 0.0297(12) Uani 1 1 d . . .
H36A H 0.4191 0.3392 0.0671 0.042 Uiso 1 1 calc R . .
H36B H 0.5319 0.4082 0.1375 0.042 Uiso 1 1 calc R . .
C37 C 0.4932(4) 0.2944(3) 0.2121(4) 0.0247(11) Uani 1 1 d . . .
C38 C 0.5319(5) 0.2097(4) 0.3455(4) 0.0284(11) Uani 1 1 d . . .
C39 C 0.4319(5) 0.2557(4) 0.3351(4) 0.0326(12) Uani 1 1 d . . .
C40 C 0.3716(5) 0.2417(4) 0.4014(5) 0.0353(13) Uani 1 1 d . . .
H40 H 0.3025 0.2724 0.3935 0.042 Uiso 1 1 calc R . .
C41 C 0.4166(6) 0.1813(4) 0.4786(5) 0.0403(14) Uani 1 1 d . . .
H41 H 0.3782 0.1700 0.5252 0.048 Uiso 1 1 calc R . .
C42 C 0.5184(6) 0.1362(4) 0.4894(5) 0.0386(14) Uani 1 1 d . . .
H42 H 0.5475 0.0954 0.5439 0.046 Uiso 1 1 calc R . .
C43 C 0.5783(5) 0.1488(4) 0.4233(4) 0.0318(12) Uani 1 1 d . . .
H43 H 0.6469 0.1176 0.4309 0.038 Uiso 1 1 calc R . .
Cl4 Cl 0.17110(13) 0.38487(10) 0.12671(12) 0.0377(3) Uani 1 1 d . A 1
O2 O 1.0611(5) 0.2498(3) 0.4077(4) 0.0590(14) Uani 1 1 d . B 1
O3 O 0.9817(6) 0.2419(4) 0.1553(7) 0.110(3) Uani 1 1 d . C 1
H3A H 1.0491 0.2701 0.1810 0.166 Uiso 1 1 calc R C 1
C44 C 0.9882(8) 0.1421(6) 0.1265(9) 0.078(3) Uani 1 1 d . C 1
H44A H 0.9472 0.0979 0.1582 0.110 Uiso 1 1 calc R C 1
H44B H 1.0699 0.1261 0.1464 0.110 Uiso 1 1 calc R C 1
C45 C 0.9313(10) 0.1352(7) 0.0169(10) 0.096(4) Uani 1 1 d . C 1
H45A H 0.9313 0.0683 -0.0109 0.144 Uiso 1 1 calc R C 1
H45B H 0.9728 0.1805 -0.0124 0.144 Uiso 1 1 calc R C 1
H45C H 0.8510 0.1521 -0.0007 0.144 Uiso 1 1 calc R C 1
O4 O 1.2716(4) 0.6049(3) 0.1593(4) 0.0438(11) Uani 1 1 d . D 1
H4 H 1.2441 0.5478 0.1351 0.066 Uiso 1 1 calc R D 1
C46 C 1.3917(6) 0.6046(5) 0.2194(5) 0.0412(14) Uani 1 1 d . D 1
H46A H 1.4332 0.5760 0.1774 0.058 Uiso 1 1 calc R D 1
H46B H 1.4019 0.5648 0.2782 0.058 Uiso 1 1 calc R D 1
C47 C 1.4400(6) 0.7075(5) 0.2571(5) 0.0503(17) Uani 1 1 d . D 1
H47A H 1.5227 0.7086 0.2991 0.075 Uiso 1 1 calc R D 1
H47B H 1.3984 0.7353 0.2984 0.075 Uiso 1 1 calc R D 1
H47C H 1.4305 0.7462 0.1984 0.075 Uiso 1 1 calc R D 1
O5 O 0.3946(4) 0.0669(3) -0.2800(3) 0.0424(10) Uani 1 1 d . E 1

loop_
_atom_site_aniso_label
_atom_site_aniso_U_11
_atom_site_aniso_U_22
_atom_site_aniso_U_33
_atom_site_aniso_U_23
_atom_site_aniso_U_13
_atom_site_aniso_U_12
Zn1 0.0263(3) 0.0262(3) 0.0274(4) 0.0055(3) 0.0092(3) 0.0069(2)
Zn2 0.0249(3) 0.0242(3) 0.0234(3) 0.0032(2) 0.0091(2) 0.0054(2)
Cl1 0.0287(7) 0.0349(7) 0.0330(7) 0.0033(6) 0.0047(6) 0.0094(5)
Cl2 0.0370(8) 0.0352(7) 0.0387(8) -0.0008(6) 0.0135(6) 0.0130(6)
Cl3 0.0364(8) 0.0363(7) 0.0295(7) 0.0078(6) 0.0075(6) 0.0110(6)
O1 0.0209(18) 0.0274(18) 0.030(2) 0.0047(16) 0.0050(15) 0.0024(14)
N1 0.022(2) 0.030(2) 0.028(2) 0.0111(19) 0.0073(18) 0.0061(18)
N2 0.027(2) 0.023(2) 0.032(3) 0.0045(18) 0.0060(19) 0.0055(18)
N3 0.027(2) 0.031(2) 0.041(3) 0.001(2) 0.016(2) -0.0013(19)
N4 0.022(2) 0.027(2) 0.029(2) 0.0063(18) 0.0084(18) 0.0062(17)
N5 0.036(3) 0.025(2) 0.023(2) 0.0037(18) 0.0064(19) 0.0094(19)
N6 0.025(2) 0.023(2) 0.024(2) 0.0049(17) 0.0122(18) 0.0067(17)
N7 0.024(2) 0.023(2) 0.027(2) 0.0030(18) 0.0099(18) 0.0057(17)
N8 0.026(2) 0.026(2) 0.024(2) 0.0015(18) 0.0072(18) 0.0052(18)
N9 0.025(2) 0.028(2) 0.024(2) -0.0009(18) 0.0074(18) -0.0001(18)
N10 0.029(2) 0.033(2) 0.030(3) -0.002(2) 0.014(2) 0.0069(19)
C9 0.029(3) 0.026(2) 0.025(3) 0.004(2) 0.007(2) 0.005(2)
C10 0.031(3) 0.030(3) 0.025(3) 0.001(2) 0.009(2) 0.000(2)
C11 0.030(3) 0.027(2) 0.025(3) 0.001(2) 0.015(2) 0.003(2)
C12 0.030(3) 0.027(2) 0.032(3) 0.001(2) 0.015(2) 0.001(2)
C13 0.026(3) 0.028(3) 0.025(3) 0.003(2) 0.006(2) 0.003(2)
C14 0.029(3) 0.024(2) 0.033(3) 0.007(2) 0.006(2) 0.005(2)
C15 0.035(3) 0.030(3) 0.037(3) 0.005(2) 0.003(3) 0.002(2)
C16 0.044(4) 0.026(3) 0.049(4) 0.001(3) 0.012(3) 0.006(3)
C17 0.060(5) 0.024(3) 0.064(5) -0.009(3) 0.013(4) 0.008(3)
C18 0.055(5) 0.021(3) 0.081(6) -0.003(3) 0.011(4) -0.007(3)
C19 0.050(4) 0.041(3) 0.059(5) 0.006(3) 0.017(3) -0.005(3)
C20 0.024(3) 0.028(3) 0.025(3) 0.001(2) 0.006(2) 0.006(2)
C21 0.030(3) 0.026(2) 0.028(3) 0.005(2) 0.005(2) 0.005(2)
C22 0.033(3) 0.030(3) 0.018(3) 0.002(2) 0.005(2) 0.003(2)
C23 0.028(3) 0.030(3) 0.024(3) 0.003(2) 0.009(2) 0.002(2)
C24 0.037(3) 0.039(3) 0.033(3) 0.005(3) 0.015(3) 0.006(3)
C25 0.042(4) 0.060(4) 0.047(4) 0.008(3) 0.025(3) 0.010(3)
C26 0.049(4) 0.041(3) 0.035(3) 0.007(3) 0.014(3) -0.011(3)
C27 0.041(3) 0.035(3) 0.028(3) 0.005(2) 0.007(2) 0.001(3)
C28 0.024(3) 0.025(2) 0.033(3) 0.005(2) 0.008(2) 0.007(2)
C29 0.022(3) 0.024(2) 0.022(3) 0.001(2) 0.007(2) 0.001(2)
C30 0.024(3) 0.020(2) 0.026(3) 0.001(2) 0.011(2) -0.0007(19)
C31 0.021(3) 0.025(2) 0.032(3) 0.002(2) 0.008(2) 0.000(2)
C32 0.033(3) 0.030(3) 0.026(3) -0.006(2) 0.014(2) 0.003(2)
C33 0.028(3) 0.030(3) 0.042(3) -0.006(2) 0.012(2) 0.002(2)
C34 0.025(3) 0.028(3) 0.049(4) 0.005(3) 0.009(3) 0.008(2)
C35 0.024(3) 0.025(2) 0.030(3) 0.002(2) 0.006(2) 0.005(2)
C36 0.027(3) 0.029(3) 0.037(3) 0.008(2) 0.013(2) 0.015(2)
C37 0.025(3) 0.020(2) 0.028(3) 0.001(2) 0.007(2) 0.005(2)
C38 0.032(3) 0.031(3) 0.019(3) -0.005(2) 0.007(2) -0.001(2)
C39 0.035(3) 0.032(3) 0.031(3) -0.004(2) 0.013(2) 0.001(2)
C40 0.041(3) 0.040(3) 0.029(3) -0.003(3) 0.019(3) 0.001(3)
C41 0.055(4) 0.040(3) 0.031(3) -0.008(3) 0.024(3) -0.007(3)
C42 0.051(4) 0.036(3) 0.029(3) 0.001(3) 0.015(3) 0.000(3)
C43 0.036(3) 0.030(3) 0.029(3) 0.003(2) 0.011(2) 0.002(2)
Cl4 0.0318(8) 0.0323(7) 0.0497(9) 0.0039(6) 0.0149(6) 0.0077(6)
O2 0.059(3) 0.052(3) 0.053(3) -0.004(2) 0.003(2) 0.025(2)
O3 0.099(5) 0.051(3) 0.226(9) -0.026(4) 0.122(6) -0.010(3)
C44 0.073(6) 0.066(5) 0.117(8) -0.032(6) 0.069(6) -0.021(5)
C45 0.094(8) 0.074(6) 0.156(12) 0.009(7) 0.090(9) 0.003(6)
O4 0.040(3) 0.040(2) 0.053(3) -0.005(2) 0.021(2) -0.0011(19)
C46 0.040(4) 0.052(4) 0.034(3) 0.005(3) 0.016(3) 0.006(3)
C47 0.045(4) 0.062(4) 0.042(4) -0.009(3) 0.018(3) -0.009(3)
O5 0.045(3) 0.041(2) 0.034(2) 0.0073(19) 0.0034(19) 0.010(2)

loop_
_atom_type_symbol
_atom_type_description
_atom_type_scat_dispersion_real
_atom_type_scat_dispersion_imag
_atom_type_scat_source
C C 0.0033 0.0016 'International Tables Vol C Tables 4.2.6.8 and 6.1.1.4'
H H 0.0000 0.0000 'International Tables Vol C Tables 4.2.6.8 and 6.1.1.4'
N N 0.0061 0.0033 'International Tables Vol C Tables 4.2.6.8 and 6.1.1.4'
O O 0.0106 0.0060 'International Tables Vol C Tables 4.2.6.8 and 6.1.1.4'
Cl Cl 0.1484 0.1585 'International Tables Vol C Tables 4.2.6.8 and 6.1.1.4'
Zn Zn 0.2839 1.4301 'International Tables Vol C Tables 4.2.6.8 and 6.1.1.4'

loop_
_geom_angle_atom_site_label_1
_geom_angle_atom_site_label_2
_geom_angle_atom_site_label_3
_geom_angle
N4 Zn1 N2 115.65(17)
N4 Zn1 Cl1 109.78(13)
N2 Zn1 Cl1 122.61(13)
N4 Zn1 Cl2 100.91(13)
N2 Zn1 Cl2 101.31(13)
Cl1 Zn1 Cl2 102.63(5)
N4 Zn1 N1 73.37(15)
N2 Zn1 N1 73.72(15)
Cl1 Zn1 N1 88.17(11)
Cl2 Zn1 N1 169.06(11)
N4 Zn1 Zn2 44.64(13)
N2 Zn1 Zn2 126.28(12)
Cl1 Zn1 Zn2 69.70(4)
Cl2 Zn1 Zn2 128.56(4)
N1 Zn1 Zn2 53.52(9)
N9 Zn2 N7 122.06(17)
N9 Zn2 O1 116.58(16)
N7 Zn2 O1 105.86(16)
N9 Zn2 Cl3 105.84(13)
N7 Zn2 Cl3 103.99(12)
O1 Zn2 Cl3 99.36(11)
N9 Zn2 N6 76.68(15)
N7 Zn2 N6 77.09(15)
O1 Zn2 N6 76.42(14)
Cl3 Zn2 N6 175.76(11)
N9 Zn2 Zn1 80.22(12)
N7 Zn2 Zn1 129.84(12)
O1 Zn2 Zn1 36.37(10)
Cl3 Zn2 Zn1 112.20(4)
N6 Zn2 Zn1 64.59(10)
C9 O1 Zn2 116.0(3)
C12 N1 C20 111.8(4)
C12 N1 C10 107.7(4)
C20 N1 C10 114.8(4)
C12 N1 Zn1 103.3(3)
C20 N1 Zn1 99.9(3)
C10 N1 Zn1 118.7(3)
C13 N2 C14 104.4(4)
C13 N2 Zn1 119.8(4)
C14 N2 Zn1 135.8(4)
C13 N3 C15 107.5(5)
C21 N4 C23 105.6(4)
C21 N4 Zn1 119.5(4)
C23 N4 Zn1 133.7(3)
C21 N5 C22 108.2(4)
C28 N6 C36 112.8(4)
C28 N6 C11 111.8(4)
C36 N6 C11 112.8(4)
C28 N6 Zn2 105.4(3)
C36 N6 Zn2 107.9(3)
C11 N6 Zn2 105.6(3)
C29 N7 C30 104.9(4)
C29 N7 Zn2 117.0(3)
C30 N7 Zn2 137.1(4)
C29 N8 C31 107.7(4)
C37 N9 C38 105.8(4)
C37 N9 Zn2 118.6(4)
C38 N9 Zn2 135.2(4)
C37 N10 C39 107.1(4)
O1 C9 C11 109.4(4)
O1 C9 C10 112.7(4)
C11 C9 C10 109.0(4)
N1 C10 C9 114.9(4)
N6 C11 C9 108.8(4)
N1 C12 C13 109.7(4)
N2 C13 N3 113.1(5)
N2 C13 C12 124.6(5)
N3 C13 C12 122.2(5)
C16 C14 C15 120.3(5)
C16 C14 N2 130.7(5)
C15 C14 N2 109.0(5)
C19 C15 N3 130.8(6)
C19 C15 C14 123.1(6)
N3 C15 C14 106.0(5)
C17 C16 C14 116.8(6)
C16 C17 C18 122.2(6)
C19 C18 C17 120.9(6)
C18 C19 C15 116.7(7)
N1 C20 C21 107.9(4)
N4 C21 N5 112.5(5)
N4 C21 C20 123.0(5)
N5 C21 C20 124.4(5)
N5 C22 C27 132.3(5)
N5 C22 C23 105.3(4)
C27 C22 C23 122.3(5)
C24 C23 N4 130.8(5)
C24 C23 C22 120.8(5)
N4 C23 C22 108.4(5)
C23 C24 C25 116.9(5)
C26 C25 C24 121.5(6)
C27 C26 C25 121.4(6)
C26 C27 C22 117.1(5)
N6 C28 C29 108.4(4)
N7 C29 N8 112.9(4)
N7 C29 C28 122.6(5)
N8 C29 C28 124.5(5)
N7 C30 C31 108.8(4)
N7 C30 C35 130.5(5)
C31 C30 C35 120.7(5)
N8 C31 C32 132.0(5)
N8 C31 C30 105.5(4)
C32 C31 C30 122.4(5)
C33 C32 C31 116.7(5)
C32 C33 C34 121.4(5)
C35 C34 C33 122.2(5)
C34 C35 C30 116.5(5)
N6 C36 C37 109.1(4)
N9 C37 N10 112.9(5)
N9 C37 C36 124.0(5)
N10 C37 C36 123.0(4)
C39 C38 C43 121.7(5)
C39 C38 N9 107.5(5)
C43 C38 N9 130.7(5)
N10 C39 C38 106.6(5)
N10 C39 C40 131.8(5)
C38 C39 C40 121.6(5)
C41 C40 C39 117.1(6)
C40 C41 C42 121.0(5)
C43 C42 C41 122.4(6)
C42 C43 C38 116.2(5)
O3 C44 C45 103.0(10)
O4 C46 C47 108.5(5)

loop_
_geom_bond_atom_site_label_1
_geom_bond_atom_site_label_2
_geom_bond_distance
Zn1 N4 2.037(4)
Zn1 N2 2.050(5)
Zn1 Cl1 2.2577(15)
Zn1 Cl2 2.3493(14)
Zn1 N1 2.587(4)
Zn1 Zn2 6.3367(8)
Zn2 N9 2.034(4)
Zn2 N7 2.037(4)
Zn2 O1 2.074(3)
Zn2 Cl3 2.2781(14)
Zn2 N6 2.394(4)
O1 C9 1.451(6)
N1 C12 1.460(6)
N1 C20 1.463(6)
N1 C10 1.474(7)
N2 C13 1.336(7)
N2 C14 1.424(7)
N3 C13 1.351(7)
N3 C15 1.389(7)
N4 C21 1.320(6)
N4 C23 1.401(7)
N5 C21 1.339(7)
N5 C22 1.378(7)
N6 C28 1.471(7)
N6 C36 1.477(6)
N6 C11 1.488(6)
N7 C29 1.329(7)
N7 C30 1.402(6)
N8 C29 1.343(6)
N8 C31 1.380(6)
N9 C37 1.313(6)
N9 C38 1.418(7)
N10 C37 1.341(7)
N10 C39 1.387(7)
C9 C11 1.500(7)
C9 C10 1.534(7)
C12 C13 1.480(7)
C14 C16 1.392(8)
C14 C15 1.396(8)
C15 C19 1.377(9)
C16 C17 1.380(9)
C17 C18 1.408(10)
C18 C19 1.376(10)
C20 C21 1.498(7)
C22 C27 1.383(8)
C22 C23 1.405(7)
C23 C24 1.385(8)
C24 C25 1.408(9)
C25 C26 1.399(9)
C26 C27 1.383(9)
C28 C29 1.494(7)
C30 C31 1.405(7)
C30 C35 1.408(7)
C31 C32 1.396(7)
C32 C33 1.390(8)
C33 C34 1.402(9)
C34 C35 1.398(7)
C36 C37 1.496(7)
C38 C39 1.389(8)
C38 C43 1.390(8)
C39 C40 1.400(8)
C40 C41 1.377(9)
C41 C42 1.401(9)
C42 C43 1.390(8)
O3 C44 1.427(9)
C44 C45 1.437(15)
O4 C46 1.421(8)
C46 C47 1.495(9)

loop_
_geom_torsion_atom_site_label_1
_geom_torsion_atom_site_label_2
_geom_torsion_atom_site_label_3
_geom_torsion_atom_site_label_4
_geom_torsion
N4 Zn1 Zn2 N9 79.2(2)
N2 Zn1 Zn2 N9 170.4(2)
Cl1 Zn1 Zn2 N9 -73.38(13)
Cl2 Zn1 Zn2 N9 16.80(14)
N1 Zn1 Zn2 N9 -176.75(17)
N4 Zn1 Zn2 N7 -156.9(2)
N2 Zn1 Zn2 N7 -65.7(2)
Cl1 Zn1 Zn2 N7 50.51(16)
Cl2 Zn1 Zn2 N7 140.69(16)
N1 Zn1 Zn2 N7 -52.9(2)
N4 Zn1 Zn2 O1 -99.0(2)
N2 Zn1 Zn2 O1 -7.8(2)
Cl1 Zn1 Zn2 O1 108.34(17)
Cl2 Zn1 Zn2 O1 -161.47(18)
N1 Zn1 Zn2 O1 5.0(2)
N4 Zn1 Zn2 Cl3 -23.98(17)
N2 Zn1 Zn2 Cl3 67.21(16)
Cl1 Zn1 Zn2 Cl3 -176.61(6)
Cl2 Zn1 Zn2 Cl3 -86.42(7)
N1 Zn1 Zn2 Cl3 80.02(13)
N4 Zn1 Zn2 N6 159.1(2)
N2 Zn1 Zn2 N6 -109.75(19)
Cl1 Zn1 Zn2 N6 6.42(11)
Cl2 Zn1 Zn2 N6 96.61(12)
N1 Zn1 Zn2 N6 -96.94(16)
N9 Zn2 O1 C9 -51.0(4)
N7 Zn2 O1 C9 88.4(3)
Cl3 Zn2 O1 C9 -164.0(3)
N6 Zn2 O1 C9 16.3(3)
Zn1 Zn2 O1 C9 -49.1(3)
N4 Zn1 N1 C12 -146.1(4)
N2 Zn1 N1 C12 -22.2(3)
Cl1 Zn1 N1 C12 102.6(3)
Cl2 Zn1 N1 C12 -86.5(6)
Zn2 Zn1 N1 C12 168.5(4)
N4 Zn1 N1 C20 -30.7(3)
N2 Zn1 N1 C20 93.2(3)
Cl1 Zn1 N1 C20 -142.0(3)
Cl2 Zn1 N1 C20 29.0(7)
Zn2 Zn1 N1 C20 -76.1(3)
N4 Zn1 N1 C10 94.9(4)
N2 Zn1 N1 C10 -141.2(4)
Cl1 Zn1 N1 C10 -16.4(3)
Cl2 Zn1 N1 C10 154.5(4)
Zn2 Zn1 N1 C10 49.5(3)
N4 Zn1 N2 C13 71.0(4)
Cl1 Zn1 N2 C13 -67.8(4)
Cl2 Zn1 N2 C13 179.1(4)
N1 Zn1 N2 C13 9.1(4)
Zn2 Zn1 N2 C13 19.8(5)
N4 Zn1 N2 C14 -105.7(5)
Cl1 Zn1 N2 C14 115.5(5)
Cl2 Zn1 N2 C14 2.4(5)
N1 Zn1 N2 C14 -167.6(5)
Zn2 Zn1 N2 C14 -156.9(4)
N2 Zn1 N4 C21 -47.9(5)
Cl1 Zn1 N4 C21 96.0(4)
Cl2 Zn1 N4 C21 -156.2(4)
N1 Zn1 N4 C21 14.2(4)
Zn2 Zn1 N4 C21 68.8(4)
N2 Zn1 N4 C23 146.8(5)
Cl1 Zn1 N4 C23 -69.3(5)
Cl2 Zn1 N4 C23 38.5(5)
N1 Zn1 N4 C23 -151.1(5)
Zn2 Zn1 N4 C23 -96.6(5)
N9 Zn2 N6 C28 -106.4(3)
N7 Zn2 N6 C28 21.4(3)
O1 Zn2 N6 C28 131.6(3)
Cl3 Zn2 N6 C28 126.7(14)
Zn1 Zn2 N6 C28 168.2(3)
N9 Zn2 N6 C36 14.3(3)
N7 Zn2 N6 C36 142.2(3)
O1 Zn2 N6 C36 -107.7(3)
Cl3 Zn2 N6 C36 -112.6(14)
Zn1 Zn2 N6 C36 -71.1(3)
N9 Zn2 N6 C11 135.1(3)
N7 Zn2 N6 C11 -97.0(3)
O1 Zn2 N6 C11 13.1(3)
Cl3 Zn2 N6 C11 8.2(16)
Zn1 Zn2 N6 C11 49.7(3)
N9 Zn2 N7 C29 58.9(4)
O1 Zn2 N7 C29 -77.7(4)
Cl3 Zn2 N7 C29 178.1(3)
N6 Zn2 N7 C29 -6.1(4)
Zn1 Zn2 N7 C29 -46.2(4)
N9 Zn2 N7 C30 -134.3(5)
O1 Zn2 N7 C30 89.1(5)
Cl3 Zn2 N7 C30 -15.1(5)
N6 Zn2 N7 C30 160.7(5)
Zn1 Zn2 N7 C30 120.6(4)
N7 Zn2 N9 C37 -70.2(4)
O1 Zn2 N9 C37 62.2(4)
Cl3 Zn2 N9 C37 171.5(4)
N6 Zn2 N9 C37 -5.0(4)
Zn1 Zn2 N9 C37 61.0(4)
N7 Zn2 N9 C38 101.3(5)
O1 Zn2 N9 C38 -126.3(5)
Cl3 Zn2 N9 C38 -17.0(5)
N6 Zn2 N9 C38 166.5(5)
Zn1 Zn2 N9 C38 -127.5(5)
Zn2 O1 C9 C11 -44.0(5)
Zn2 O1 C9 C10 -165.5(3)
C12 N1 C10 C9 -175.6(4)
C20 N1 C10 C9 59.1(6)
Zn1 N1 C10 C9 -58.9(5)
O1 C9 C10 N1 -83.4(5)
C11 C9 C10 N1 155.0(4)
C28 N6 C11 C9 -152.7(4)
C36 N6 C11 C9 78.9(5)
Zn2 N6 C11 C9 -38.6(4)
O1 C9 C11 N6 54.9(5)
C10 C9 C11 N6 178.5(4)
C20 N1 C12 C13 -76.7(5)
C10 N1 C12 C13 156.2(4)
Zn1 N1 C12 C13 29.8(5)
C14 N2 C13 N3 1.1(6)
Zn1 N2 C13 N3 -176.5(3)
C14 N2 C13 C12 -175.6(5)
Zn1 N2 C13 C12 6.8(7)
C15 N3 C13 N2 -0.5(6)
C15 N3 C13 C12 176.3(5)
N1 C12 C13 N2 -29.2(7)
N1 C12 C13 N3 154.3(5)
C13 N2 C14 C16 -179.6(6)
Zn1 N2 C14 C16 -2.5(9)
C13 N2 C14 C15 -1.4(6)
Zn1 N2 C14 C15 175.7(4)
C13 N3 C15 C19 -178.2(7)
C13 N3 C15 C14 -0.4(6)
C16 C14 C15 C19 -2.5(9)
N2 C14 C15 C19 179.1(6)
C16 C14 C15 N3 179.5(5)
N2 C14 C15 N3 1.1(6)
C15 C14 C16 C17 1.6(9)
N2 C14 C16 C17 179.7(6)
C14 C16 C17 C18 -0.7(10)
C16 C17 C18 C19 0.5(12)
C17 C18 C19 C15 -1.2(11)
N3 C15 C19 C18 179.6(7)
C14 C15 C19 C18 2.2(10)
C12 N1 C20 C21 148.3(4)
C10 N1 C20 C21 -88.6(5)
Zn1 N1 C20 C21 39.6(4)
C23 N4 C21 N5 -2.3(6)
Zn1 N4 C21 N5 -171.4(4)
C23 N4 C21 C20 175.0(5)
Zn1 N4 C21 C20 6.0(7)
C22 N5 C21 N4 2.7(7)
C22 N5 C21 C20 -174.7(5)
N1 C20 C21 N4 -37.5(7)
N1 C20 C21 N5 139.6(5)
C21 N5 C22 C27 175.2(6)
C21 N5 C22 C23 -1.8(6)
C21 N4 C23 C24 -178.2(6)
Zn1 N4 C23 C24 -11.4(10)
C21 N4 C23 C22 1.1(6)
Zn1 N4 C23 C22 167.9(4)
N5 C22 C23 C24 179.8(5)
C27 C22 C23 C24 2.4(9)
N5 C22 C23 N4 0.4(6)
C27 C22 C23 N4 -176.9(5)
N4 C23 C24 C25 177.8(6)
C22 C23 C24 C25 -1.4(9)
C23 C24 C25 C26 -0.3(10)
C24 C25 C26 C27 1.1(11)
C25 C26 C27 C22 -0.2(10)
N5 C22 C27 C26 -178.1(6)
C23 C22 C27 C26 -1.6(9)
C36 N6 C28 C29 -148.4(4)
C11 N6 C28 C29 83.3(5)
Zn2 N6 C28 C29 -30.9(4)
C30 N7 C29 N8 -2.5(6)
Zn2 N7 C29 N8 168.3(3)
C30 N7 C29 C28 177.4(4)
Zn2 N7 C29 C28 -11.9(6)
C31 N8 C29 N7 1.0(6)
C31 N8 C29 C28 -178.8(5)
N6 C28 C29 N7 31.7(6)
N6 C28 C29 N8 -148.4(5)
C29 N7 C30 C31 3.0(5)
Zn2 N7 C30 C31 -164.9(4)
C29 N7 C30 C35 -178.4(5)
Zn2 N7 C30 C35 13.8(8)
C29 N8 C31 C32 -178.4(5)
C29 N8 C31 C30 0.9(5)
N7 C30 C31 N8 -2.4(5)
C35 C30 C31 N8 178.8(5)
N7 C30 C31 C32 177.0(5)
C35 C30 C31 C32 -1.8(8)
N8 C31 C32 C33 -179.2(5)
C30 C31 C32 C33 1.5(8)
C31 C32 C33 C34 -0.7(8)
C32 C33 C34 C35 0.1(9)
C33 C34 C35 C30 -0.3(8)
N7 C30 C35 C34 -177.4(5)
C31 C30 C35 C34 1.1(7)
C28 N6 C36 C37 96.2(5)
C11 N6 C36 C37 -135.9(5)
Zn2 N6 C36 C37 -19.7(5)
C38 N9 C37 N10 -0.9(6)
Zn2 N9 C37 N10 172.9(3)
C38 N9 C37 C36 -179.9(5)
Zn2 N9 C37 C36 -6.1(7)
C39 N10 C37 N9 0.6(6)
C39 N10 C37 C36 179.6(5)
N6 C36 C37 N9 19.2(7)
N6 C36 C37 N10 -159.7(5)
C37 N9 C38 C39 0.9(6)
Zn2 N9 C38 C39 -171.3(4)
C37 N9 C38 C43 179.3(6)
Zn2 N9 C38 C43 7.0(9)
C37 N10 C39 C38 0.1(6)
C37 N10 C39 C40 -177.6(6)
C43 C38 C39 N10 -179.1(5)
N9 C38 C39 N10 -0.6(6)
C43 C38 C39 C40 -1.2(9)
N9 C38 C39 C40 177.4(5)
N10 C39 C40 C41 178.4(6)
C38 C39 C40 C41 1.0(9)
C39 C40 C41 C42 -0.1(9)
C40 C41 C42 C43 -0.6(9)
C41 C42 C43 C38 0.4(9)
C39 C38 C43 C42 0.4(8)
N9 C38 C43 C42 -177.7(5)
